data_4512866
loop_
_publ_author_name
'An, Cunbin'
'Zhou, Shoufa'
'Baumgarten, Martin'

_publ_section_title
;
 Condensed Derivatives of Thiadiazoloquinoxaline as Strong Acceptors
;
_journal_issue 4
_journal_name_full 'Crystal Growth &amp; Design'
_journal_page_first 1934
_journal_paper_doi 10.1021/acs.cgd.5b00105
_journal_volume 15
_journal_year 2015
_chemical_formula_moiety 'C40 H48 N4 S Si2'
_chemical_formula_sum 'C40 H48 N4 S Si2'
_chemical_formula_weight 673.06
_chemical_name_systematic
;
 ?
;
_space_group_crystal_system triclinic
_space_group_IT_number 2
_space_group_name_Hall '-P 1'
_space_group_name_H-M_alt 'P -1'
_symmetry_space_group_name_Hall '-P 1'
_symmetry_space_group_name_H-M 'P -1'
_atom_sites_solution_hydrogens geom
_audit_creation_method SHELXL-2014
_cell_angle_alpha 67.602(6)
_cell_angle_beta 78.490(7)
_cell_angle_gamma 82.794(7)
_cell_formula_units_Z 2
_cell_length_a 7.8178(7)
_cell_length_b 14.4719(12)
_cell_length_c 18.6562(16)
_cell_measurement_reflns_used 10614
_cell_measurement_temperature 213(2)
_cell_measurement_theta_max 28.33
_cell_measurement_theta_min 2.26
_cell_volume 1909.4(3)
_computing_cell_refinement 'STOE X-AREA'
_computing_data_collection 'STOE X-AREA'
_computing_data_reduction 'STOE X-RED'
_computing_structure_refinement 'SHELXL-2014 (Sheldrick, 2014)'
_computing_structure_solution Sir-2004
_diffrn_ambient_temperature 213(2)
_diffrn_detector 'image plate (34 cm diameter)'
_diffrn_detector_area_resol_mean 6.67
_diffrn_detector_type STOE
_diffrn_measured_fraction_theta_full 0.988
_diffrn_measured_fraction_theta_max 0.980
_diffrn_measurement_details ' 211 frames, detector distance = 70 mm'
_diffrn_measurement_device '2-circle goniometer'
_diffrn_measurement_device_type 'STOE IPDS 2T'
_diffrn_measurement_method 'rotation method'
_diffrn_radiation_type MoK\a
_diffrn_radiation_wavelength 0.71073
_diffrn_reflns_av_R_equivalents 0.0792
_diffrn_reflns_av_unetI/netI 0.1163
_diffrn_reflns_Laue_measured_fraction_full 0.988
_diffrn_reflns_Laue_measured_fraction_max 0.980
_diffrn_reflns_limit_h_max 10
_diffrn_reflns_limit_h_min -10
_diffrn_reflns_limit_k_max 19
_diffrn_reflns_limit_k_min -19
_diffrn_reflns_limit_l_max 24
_diffrn_reflns_limit_l_min -24
_diffrn_reflns_number 18744
_diffrn_reflns_point_group_measured_fraction_full 0.988
_diffrn_reflns_point_group_measured_fraction_max 0.980
_diffrn_reflns_theta_full 25.242
_diffrn_reflns_theta_max 28.246
_diffrn_reflns_theta_min 2.257
_diffrn_source 'sealed X-ray tube, 12 x 0.4 mm long-fine focus'
_exptl_absorpt_coefficient_mu 0.180
_exptl_absorpt_correction_type none
_exptl_crystal_colour 'light brown'
_exptl_crystal_density_diffrn 1.171
_exptl_crystal_description needle
_exptl_crystal_F_000 720
_exptl_crystal_size_max 0.480
_exptl_crystal_size_mid 0.140
_exptl_crystal_size_min 0.030
_refine_diff_density_max 0.311
_refine_diff_density_min -0.285
_refine_diff_density_rms 0.053
_refine_ls_extinction_method none
_refine_ls_goodness_of_fit_ref 0.878
_refine_ls_hydrogen_treatment constr
_refine_ls_matrix_type full
_refine_ls_number_parameters 445
_refine_ls_number_reflns 9255
_refine_ls_number_restraints 0
_refine_ls_restrained_S_all 0.878
_refine_ls_R_factor_all 0.1478
_refine_ls_R_factor_gt 0.0535
_refine_ls_shift/su_max 0.001
_refine_ls_shift/su_mean 0.000
_refine_ls_structure_factor_coef Fsqd
_refine_ls_weighting_details 'w=1/[\s^2^(Fo^2^)+(0.0609P)^2^] where P=(Fo^2^+2Fc^2^)/3'
_refine_ls_weighting_scheme calc
_refine_ls_wR_factor_gt 0.1114
_refine_ls_wR_factor_ref 0.1453
_reflns_Friedel_coverage 0.000
_reflns_number_gt 4111
_reflns_number_total 9255
_reflns_threshold_expression 'I > 2\s(I)'
_cod_data_source_file cg5b00105_si_002.cif
_cod_data_source_block aphtq
_cod_database_code 4512866
_shelx_space_group_comment
;
The symmetry employed for this shelxl refinement is uniquely defined
by the following loop, which should always be used as a source of
symmetry information in preference to the above space-group names.
They are only intended as comments.
;
_shelx_estimated_absorpt_t_min 0.918
_shelx_estimated_absorpt_t_max 0.995
_shelxl_version_number 2014-1

loop_
_space_group_symop_operation_xyz
'x, y, z'
'-x, -y, -z'

loop_
_atom_site_label
_atom_site_type_symbol
_atom_site_fract_x
_atom_site_fract_y
_atom_site_fract_z
_atom_site_U_iso_or_equiv
_atom_site_adp_type
_atom_site_occupancy
_atom_site_site_symmetry_order
_atom_site_calc_flag
_atom_site_refinement_flags_posn
_atom_site_refinement_flags_adp
_atom_site_refinement_flags_occupancy
_atom_site_disorder_assembly
_atom_site_disorder_group
S1 S 0.48649(13) 0.88781(5) 0.59014(5) 0.0527(2) Uani 1 1 d . . . . .
N2 N 0.4643(4) 0.77020(16) 0.63919(14) 0.0449(6) Uani 1 1 d . . . . .
C3 C 0.4148(4) 0.73345(19) 0.59038(15) 0.0357(6) Uani 1 1 d . . . . .
C4 C 0.3840(4) 0.63144(18) 0.60960(15) 0.0328(6) Uani 1 1 d . . . . .
C5 C 0.3373(4) 0.60666(18) 0.55160(14) 0.0310(6) Uani 1 1 d . . . . .
N6 N 0.3121(3) 0.50598(15) 0.56990(12) 0.0325(5) Uani 1 1 d . . . . .
C7 C 0.2604(4) 0.48719(19) 0.51539(15) 0.0335(6) Uani 1 1 d . . . . .
C8 C 0.2218(4) 0.3895(2) 0.51666(16) 0.0362(6) Uani 1 1 d . . . . .
C9 C 0.2252(4) 0.2931(2) 0.56975(17) 0.0424(7) Uani 1 1 d . . . . .
H9 H 0.2608 0.2776 0.6185 0.051 Uiso 1 1 calc R U . . .
C10 C 0.1737(4) 0.2179(2) 0.54899(19) 0.0490(8) Uani 1 1 d . . . . .
H10 H 0.1755 0.1515 0.5851 0.059 Uiso 1 1 calc R U . . .
C11 C 0.1210(4) 0.2370(2) 0.47850(19) 0.0487(8) Uani 1 1 d . . . . .
H11 H 0.0884 0.1842 0.4673 0.058 Uiso 1 1 calc R U . . .
C12 C 0.1157(4) 0.3364(2) 0.42242(17) 0.0423(7) Uani 1 1 d . . . . .
C13 C 0.0626(4) 0.3706(2) 0.34829(18) 0.0494(8) Uani 1 1 d . . . . .
H13 H 0.0280 0.3245 0.3303 0.059 Uiso 1 1 calc R U . . .
C14 C 0.0608(4) 0.4706(2) 0.30204(18) 0.0481(8) Uani 1 1 d . . . . .
H14 H 0.0236 0.4912 0.2531 0.058 Uiso 1 1 calc R U . . .
C15 C 0.1125(4) 0.5438(2) 0.32504(16) 0.0415(7) Uani 1 1 d . . . . .
H15 H 0.1088 0.6118 0.2925 0.050 Uiso 1 1 calc R U . . .
C16 C 0.1683(4) 0.5127(2) 0.39604(16) 0.0366(6) Uani 1 1 d . . . . .
C17 C 0.1668(4) 0.4098(2) 0.44410(16) 0.0360(6) Uani 1 1 d . . . . .
C18 C 0.2301(4) 0.5630(2) 0.44011(15) 0.0340(6) Uani 1 1 d . . . . .
N19 N 0.2562(3) 0.65712(16) 0.41985(12) 0.0340(5) Uani 1 1 d . . . . .
C20 C 0.3129(4) 0.68166(19) 0.47576(15) 0.0326(6) Uani 1 1 d . . . . .
C21 C 0.3426(4) 0.78258(19) 0.45706(15) 0.0347(6) Uani 1 1 d . . . . .
C22 C 0.3964(4) 0.80751(19) 0.51481(16) 0.0371(7) Uani 1 1 d . . . . .
N23 N 0.4338(4) 0.89999(16) 0.50771(14) 0.0440(6) Uani 1 1 d . . . . .
C24 C 0.3906(4) 0.56071(19) 0.68666(15) 0.0338(6) Uani 1 1 d . . . . .
C25 C 0.3901(4) 0.50443(19) 0.75360(16) 0.0382(7) Uani 1 1 d . . . . .
Si26 Si 0.39123(11) 0.42090(6) 0.85605(4) 0.0376(2) Uani 1 1 d . . . . .
C27 C 0.5631(5) 0.3196(2) 0.85242(18) 0.0556(9) Uani 1 1 d . . . . .
H27 H 0.6759 0.3523 0.8347 0.067 Uiso 1 1 calc R U . . .
C28 C 0.5498(6) 0.2753(3) 0.7905(2) 0.0802(13) Uani 1 1 d . . . . .
H28A H 0.6578 0.2377 0.7809 0.120 Uiso 1 1 calc R U . . .
H28B H 0.5298 0.3292 0.7419 0.120 Uiso 1 1 calc R U . . .
H28C H 0.4533 0.2313 0.8097 0.120 Uiso 1 1 calc R U . . .
C29 C 0.5774(6) 0.2371(3) 0.9328(2) 0.0880(15) Uani 1 1 d . . . . .
H29A H 0.5929 0.2670 0.9694 0.132 Uiso 1 1 calc R U . . .
H29B H 0.6769 0.1915 0.9273 0.132 Uiso 1 1 calc R U . . .
H29C H 0.4714 0.2005 0.9524 0.132 Uiso 1 1 calc R U . . .
C30 C 0.1631(4) 0.3784(2) 0.89886(18) 0.0520(8) Uani 1 1 d . . . . .
H30 H 0.0839 0.4392 0.8843 0.062 Uiso 1 1 calc R U . . .
C31 C 0.1296(5) 0.3312(3) 0.9889(2) 0.0730(12) Uani 1 1 d . . . . .
H31A H 0.1513 0.3791 1.0105 0.110 Uiso 1 1 calc R U . . .
H31B H 0.2071 0.2721 1.0061 0.110 Uiso 1 1 calc R U . . .
H31C H 0.0091 0.3126 1.0071 0.110 Uiso 1 1 calc R U . . .
C32 C 0.1091(6) 0.3083(3) 0.8636(3) 0.0767(12) Uani 1 1 d . . . . .
H32A H 0.1716 0.2436 0.8828 0.115 Uiso 1 1 calc R U . . .
H32B H 0.1375 0.3370 0.8067 0.115 Uiso 1 1 calc R U . . .
H32C H -0.0157 0.2999 0.8791 0.115 Uiso 1 1 calc R U . . .
C33 C 0.4519(5) 0.4995(2) 0.90664(17) 0.0491(8) Uani 1 1 d . . . . .
H33 H 0.4530 0.4563 0.9624 0.059 Uiso 1 1 calc R U . . .
C34 C 0.6335(6) 0.5397(3) 0.8718(2) 0.0783(12) Uani 1 1 d . . . . .
H34A H 0.6569 0.5823 0.8978 0.117 Uiso 1 1 calc R U . . .
H34B H 0.6389 0.5782 0.8160 0.117 Uiso 1 1 calc R U . . .
H34C H 0.7203 0.4842 0.8793 0.117 Uiso 1 1 calc R U . . .
C35 C 0.3156(6) 0.5855(3) 0.9047(3) 0.0806(13) Uani 1 1 d . . . . .
H35A H 0.2031 0.5585 0.9321 0.121 Uiso 1 1 calc R U . . .
H35B H 0.3066 0.6269 0.8506 0.121 Uiso 1 1 calc R U . . .
H35C H 0.3505 0.6256 0.9303 0.121 Uiso 1 1 calc R U . . .
C36 C 0.3127(4) 0.8577(2) 0.38333(16) 0.0388(7) Uani 1 1 d . . . . .
C37 C 0.2816(4) 0.9218(2) 0.32287(17) 0.0462(8) Uani 1 1 d . . . . .
Si38 Si 0.20635(13) 1.02112(6) 0.23693(5) 0.0469(2) Uani 1 1 d . . . . .
C39_a C 0.0145(9) 1.0932(4) 0.2765(4) 0.0493(15) Uani 0.65 1 d . . P A 1
H39_a H -0.0931 1.0620 0.2788 0.059 Uiso 0.65 1 calc R U P A 1
C39A_b C 0.0948(17) 1.1235(8) 0.2768(6) 0.050(3) Uani 0.35 1 d . . P A 2
H39A_b H 0.1961 1.1577 0.2775 0.060 Uiso 0.35 1 calc R U P A 2
C40 C 0.0148(8) 1.0908(3) 0.3550(3) 0.1065(18) Uani 1 1 d . . . . .
H40A_a H 0.1151 1.1244 0.3545 0.160 Uiso 0.65 1 calc R U P A 1
H40B_a H 0.0212 1.0219 0.3911 0.160 Uiso 0.65 1 calc R U P A 1
H40C_a H -0.0917 1.1246 0.3718 0.160 Uiso 0.65 1 calc R U P A 1
H40D_b H 0.0962 1.0467 0.3876 0.160 Uiso 0.35 1 calc R U P A 2
H40E_b H -0.0874 1.0550 0.3613 0.160 Uiso 0.35 1 calc R U P A 2
H40F_b H -0.0204 1.1480 0.3706 0.160 Uiso 0.35 1 calc R U P A 2
C41 C 0.0010(6) 1.2054(3) 0.2172(2) 0.0795(13) Uani 1 1 d . . . . .
H41A_a H -0.0977 1.2409 0.2378 0.119 Uiso 0.65 1 calc R U P A 1
H41B_a H -0.0151 1.2064 0.1667 0.119 Uiso 0.65 1 calc R U P A 1
H41C_a H 0.1076 1.2375 0.2108 0.119 Uiso 0.65 1 calc R U P A 1
H41D_b H -0.0772 1.2450 0.2431 0.119 Uiso 0.35 1 calc R U P A 2
H41E_b H -0.0659 1.1757 0.1937 0.119 Uiso 0.35 1 calc R U P A 2
H41F_b H 0.0859 1.2480 0.1766 0.119 Uiso 0.35 1 calc R U P A 2
C42 C 0.3989(5) 1.0903(2) 0.17074(19) 0.0561(9) Uani 1 1 d . . . . .
H42 H 0.3536 1.1479 0.1284 0.067 Uiso 1 1 calc R U . . .
C43 C 0.5229(5) 1.0262(3) 0.1314(2) 0.0744(11) Uani 1 1 d . . . . .
H43A H 0.6201 1.0651 0.0972 0.112 Uiso 1 1 calc R U . . .
H43B H 0.4604 1.0053 0.1006 0.112 Uiso 1 1 calc R U . . .
H43C H 0.5669 0.9676 0.1714 0.112 Uiso 1 1 calc R U . . .
C44 C 0.5019(7) 1.1323(3) 0.2119(3) 0.0921(15) Uani 1 1 d . . . . .
H44A H 0.4258 1.1776 0.2328 0.138 Uiso 1 1 calc R U . . .
H44B H 0.5987 1.1682 0.1745 0.138 Uiso 1 1 calc R U . . .
H44C H 0.5466 1.0778 0.2545 0.138 Uiso 1 1 calc R U . . .
C45 C 0.1096(5) 0.9589(3) 0.18357(19) 0.0603(10) Uani 1 1 d . . . . .
H45 H 0.2080 0.9187 0.1654 0.072 Uiso 1 1 calc R U . . .
C46 C 0.0455(6) 1.0315(3) 0.1090(2) 0.0801(13) Uani 1 1 d . . . . .
H46A H -0.0477 1.0760 0.1225 0.120 Uiso 1 1 calc R U . . .
H46B H 0.0019 0.9942 0.0835 0.120 Uiso 1 1 calc R U . . .
H46C H 0.1414 1.0705 0.0737 0.120 Uiso 1 1 calc R U . . .
C47 C -0.0260(6) 0.8841(3) 0.2352(3) 0.0887(14) Uani 1 1 d . . . . .
H47A H 0.0262 0.8323 0.2770 0.133 Uiso 1 1 calc R U . . .
H47B H -0.0671 0.8541 0.2037 0.133 Uiso 1 1 calc R U . . .
H47C H -0.1237 0.9182 0.2579 0.133 Uiso 1 1 calc R U . . .

loop_
_atom_site_aniso_label
_atom_site_aniso_U_11
_atom_site_aniso_U_22
_atom_site_aniso_U_33
_atom_site_aniso_U_23
_atom_site_aniso_U_13
_atom_site_aniso_U_12
S1 0.0846(7) 0.0325(4) 0.0436(4) -0.0098(3) -0.0212(4) -0.0090(4)
N2 0.0615(18) 0.0319(12) 0.0400(13) -0.0086(10) -0.0144(12) -0.0036(12)
C3 0.0449(18) 0.0315(13) 0.0291(13) -0.0069(11) -0.0101(12) -0.0038(12)
C4 0.0340(16) 0.0308(13) 0.0296(13) -0.0058(11) -0.0070(11) -0.0010(12)
C5 0.0338(16) 0.0300(13) 0.0264(13) -0.0067(10) -0.0068(11) -0.0002(11)
N6 0.0328(13) 0.0294(11) 0.0319(12) -0.0069(9) -0.0063(10) -0.0025(10)
C7 0.0326(16) 0.0328(13) 0.0327(14) -0.0097(11) -0.0047(11) -0.0027(12)
C8 0.0344(17) 0.0367(14) 0.0381(15) -0.0150(12) -0.0042(12) -0.0031(12)
C9 0.0464(19) 0.0391(15) 0.0417(16) -0.0147(13) -0.0062(14) -0.0044(14)
C10 0.055(2) 0.0356(15) 0.057(2) -0.0169(14) -0.0072(16) -0.0090(14)
C11 0.050(2) 0.0456(17) 0.059(2) -0.0283(15) -0.0049(16) -0.0075(15)
C12 0.0367(18) 0.0506(17) 0.0456(17) -0.0252(14) -0.0013(13) -0.0080(14)
C13 0.047(2) 0.061(2) 0.0509(19) -0.0332(16) -0.0027(15) -0.0104(16)
C14 0.0403(19) 0.073(2) 0.0388(16) -0.0277(15) -0.0086(13) -0.0060(16)
C15 0.0395(18) 0.0510(17) 0.0353(15) -0.0173(13) -0.0046(13) -0.0051(14)
C16 0.0324(16) 0.0456(15) 0.0329(14) -0.0161(12) -0.0024(12) -0.0056(13)
C17 0.0290(16) 0.0424(15) 0.0383(15) -0.0182(12) -0.0007(12) -0.0052(12)
C18 0.0313(16) 0.0390(14) 0.0286(13) -0.0096(11) -0.0022(11) -0.0043(12)
N19 0.0322(14) 0.0358(12) 0.0310(12) -0.0083(9) -0.0051(10) -0.0035(10)
C20 0.0321(16) 0.0356(13) 0.0277(13) -0.0086(11) -0.0049(11) -0.0025(12)
C21 0.0379(17) 0.0311(13) 0.0300(13) -0.0041(11) -0.0088(12) -0.0015(12)
C22 0.0437(18) 0.0280(13) 0.0358(15) -0.0054(11) -0.0102(13) -0.0031(12)
N23 0.0617(18) 0.0302(11) 0.0402(13) -0.0104(10) -0.0136(12) -0.0023(11)
C24 0.0400(17) 0.0331(13) 0.0314(14) -0.0125(11) -0.0104(12) -0.0031(12)
C25 0.0467(18) 0.0340(14) 0.0353(15) -0.0121(12) -0.0103(13) -0.0032(13)
Si26 0.0472(5) 0.0336(4) 0.0271(4) -0.0051(3) -0.0092(3) 0.0007(4)
C27 0.062(2) 0.0429(17) 0.0453(18) -0.0043(14) -0.0016(16) 0.0075(16)
C28 0.112(4) 0.049(2) 0.073(3) -0.0266(19) 0.002(2) 0.008(2)
C29 0.099(3) 0.064(2) 0.064(2) 0.0057(19) -0.011(2) 0.031(2)
C30 0.053(2) 0.0493(18) 0.0472(18) -0.0092(14) -0.0114(15) -0.0036(16)
C31 0.061(3) 0.085(3) 0.051(2) -0.0055(19) 0.0070(18) -0.013(2)
C32 0.070(3) 0.073(2) 0.088(3) -0.023(2) -0.021(2) -0.017(2)
C33 0.062(2) 0.0535(18) 0.0329(15) -0.0161(13) -0.0088(14) -0.0035(16)
C34 0.086(3) 0.104(3) 0.056(2) -0.036(2) 0.001(2) -0.044(3)
C35 0.102(4) 0.067(2) 0.091(3) -0.047(2) -0.032(3) 0.017(2)
C36 0.0451(18) 0.0346(14) 0.0346(15) -0.0098(12) -0.0092(13) -0.0001(13)
C37 0.058(2) 0.0380(15) 0.0375(16) -0.0081(13) -0.0127(14) 0.0038(14)
Si38 0.0636(6) 0.0361(4) 0.0345(4) -0.0051(3) -0.0160(4) 0.0082(4)
C39_a 0.059(4) 0.041(3) 0.055(3) -0.016(2) -0.026(3) -0.001(3)
C39A_b 0.058(8) 0.047(6) 0.035(5) -0.005(4) -0.004(5) -0.004(5)
C40 0.153(5) 0.082(3) 0.071(3) -0.032(2) -0.008(3) 0.039(3)
C41 0.108(3) 0.053(2) 0.071(3) -0.0194(18) -0.036(2) 0.041(2)
C42 0.077(3) 0.0412(17) 0.0448(18) -0.0020(14) -0.0234(17) -0.0086(17)
C43 0.065(3) 0.082(3) 0.067(3) -0.017(2) -0.007(2) -0.010(2)
C44 0.121(4) 0.076(3) 0.089(3) -0.022(2) -0.042(3) -0.031(3)
C45 0.066(2) 0.057(2) 0.050(2) -0.0054(16) -0.0211(17) -0.0064(18)
C46 0.105(4) 0.078(3) 0.061(2) -0.018(2) -0.041(2) -0.002(2)
C47 0.101(4) 0.090(3) 0.074(3) -0.018(2) -0.018(3) -0.032(3)

loop_
_atom_type_symbol
_atom_type_description
_atom_type_scat_dispersion_real
_atom_type_scat_dispersion_imag
_atom_type_scat_source
C C 0.0033 0.0016 'International Tables Vol C Tables 4.2.6.8 and 6.1.1.4'
H H 0.0000 0.0000 'International Tables Vol C Tables 4.2.6.8 and 6.1.1.4'
N N 0.0061 0.0033 'International Tables Vol C Tables 4.2.6.8 and 6.1.1.4'
Si Si 0.0817 0.0704 'International Tables Vol C Tables 4.2.6.8 and 6.1.1.4'
S S 0.1246 0.1234 'International Tables Vol C Tables 4.2.6.8 and 6.1.1.4'

loop_
_geom_angle_atom_site_label_1
_geom_angle_atom_site_label_2
_geom_angle_atom_site_label_3
_geom_angle
N2 S1 N23 101.47(13)
C3 N2 S1 106.01(18)
N2 C3 C4 124.8(2)
N2 C3 C22 113.7(2)
C4 C3 C22 121.5(2)
C5 C4 C24 122.4(2)
C5 C4 C3 117.0(2)
C24 C4 C3 120.5(2)
C4 C5 N6 116.8(2)
C4 C5 C20 121.9(2)
N6 C5 C20 121.3(2)
C7 N6 C5 114.6(2)
N6 C7 C18 124.2(2)
N6 C7 C8 127.8(2)
C18 C7 C8 108.0(2)
C9 C8 C17 119.3(3)
C9 C8 C7 135.1(3)
C17 C8 C7 105.6(2)
C8 C9 C10 117.9(3)
C8 C9 H9 121.1
C10 C9 H9 121.1
C11 C10 C9 123.1(3)
C11 C10 H10 118.4
C9 C10 H10 118.4
C10 C11 C12 120.1(3)
C10 C11 H11 119.9
C12 C11 H11 119.9
C17 C12 C13 115.8(3)
C17 C12 C11 115.9(3)
C13 C12 C11 128.3(3)
C14 C13 C12 120.7(3)
C14 C13 H13 119.6
C12 C13 H13 119.6
C13 C14 C15 122.6(3)
C13 C14 H14 118.7
C15 C14 H14 118.7
C16 C15 C14 118.1(3)
C16 C15 H15 120.9
C14 C15 H15 120.9
C15 C16 C17 119.0(3)
C15 C16 C18 134.8(3)
C17 C16 C18 106.2(2)
C12 C17 C8 123.7(3)
C12 C17 C16 123.7(3)
C8 C17 C16 112.6(3)
N19 C18 C7 123.3(3)
N19 C18 C16 129.1(2)
C7 C18 C16 107.6(2)
C18 N19 C20 115.1(2)
N19 C20 C21 117.6(2)
N19 C20 C5 121.5(2)
C21 C20 C5 120.9(2)
C20 C21 C22 117.3(2)
C20 C21 C36 121.3(3)
C22 C21 C36 121.3(2)
N23 C22 C21 126.2(2)
N23 C22 C3 112.5(3)
C21 C22 C3 121.3(2)
C22 N23 S1 106.36(18)
C25 C24 C4 176.3(3)
C24 C25 Si26 178.7(3)
C25 Si26 C27 105.64(14)
C25 Si26 C30 107.41(14)
C27 Si26 C30 115.55(16)
C25 Si26 C33 105.79(13)
C27 Si26 C33 111.67(16)
C30 Si26 C33 110.13(15)
C29 C27 C28 111.5(3)
C29 C27 Si26 114.1(2)
C28 C27 Si26 113.3(3)
C29 C27 H27 105.7
C28 C27 H27 105.7
Si26 C27 H27 105.7
C27 C28 H28A 109.5
C27 C28 H28B 109.5
H28A C28 H28B 109.5
C27 C28 H28C 109.5
H28A C28 H28C 109.5
H28B C28 H28C 109.5
C27 C29 H29A 109.5
C27 C29 H29B 109.5
H29A C29 H29B 109.5
C27 C29 H29C 109.5
H29A C29 H29C 109.5
H29B C29 H29C 109.5
C31 C30 C32 110.2(3)
C31 C30 Si26 113.8(2)
C32 C30 Si26 112.9(3)
C31 C30 H30 106.5
C32 C30 H30 106.5
Si26 C30 H30 106.5
C30 C31 H31A 109.5
C30 C31 H31B 109.5
H31A C31 H31B 109.5
C30 C31 H31C 109.5
H31A C31 H31C 109.5
H31B C31 H31C 109.5
C30 C32 H32A 109.5
C30 C32 H32B 109.5
H32A C32 H32B 109.5
C30 C32 H32C 109.5
H32A C32 H32C 109.5
H32B C32 H32C 109.5
C34 C33 C35 110.4(3)
C34 C33 Si26 112.3(2)
C35 C33 Si26 110.9(2)
C34 C33 H33 107.7
C35 C33 H33 107.7
Si26 C33 H33 107.7
C33 C34 H34A 109.5
C33 C34 H34B 109.5
H34A C34 H34B 109.5
C33 C34 H34C 109.5
H34A C34 H34C 109.5
H34B C34 H34C 109.5
C33 C35 H35A 109.5
C33 C35 H35B 109.5
H35A C35 H35B 109.5
C33 C35 H35C 109.5
H35A C35 H35C 109.5
H35B C35 H35C 109.5
C37 C36 C21 177.5(3)
C36 C37 Si38 172.9(3)
C37 Si38 C42 108.76(15)
C37 Si38 C45 107.54(14)
C42 Si38 C45 109.03(16)
C37 Si38 C39_a 106.7(2)
C42 Si38 C39_a 119.2(2)
C45 Si38 C39_a 105.1(2)
C37 Si38 C39A_b 104.2(3)
C42 Si38 C39A_b 98.8(4)
C45 Si38 C39A_b 127.4(4)
C40 C39_a C41 110.0(4)
C40 C39_a Si38 115.3(4)
C41 C39_a Si38 110.4(4)
C40 C39_a H39_a 106.9
C41 C39_a H39_a 106.9
Si38 C39_a H39_a 106.9
C40 C39A_b C41 118.1(9)
C40 C39A_b Si38 116.6(7)
C41 C39A_b Si38 112.0(7)
C40 C39A_b H39A_b 102.3
C41 C39A_b H39A_b 102.3
Si38 C39A_b H39A_b 102.3
C39_a C40 H40A_a 109.5
C39_a C40 H40B_a 109.5
H40A_a C40 H40B_a 109.5
C39_a C40 H40C_a 109.5
H40A_a C40 H40C_a 109.5
H40B_a C40 H40C_a 109.5
C39A_b C40 H40D_b 109.5
C39A_b C40 H40E_b 109.5
H40D_b C40 H40E_b 109.5
C39A_b C40 H40F_b 109.5
H40D_b C40 H40F_b 109.5
H40E_b C40 H40F_b 109.5
C39_a C41 H41A_a 109.5
C39_a C41 H41B_a 109.5
H41A_a C41 H41B_a 109.5
C39_a C41 H41C_a 109.5
H41A_a C41 H41C_a 109.5
H41B_a C41 H41C_a 109.5
C39A_b C41 H41D_b 109.5
C39A_b C41 H41E_b 109.5
H41D_b C41 H41E_b 109.5
C39A_b C41 H41F_b 109.5
H41D_b C41 H41F_b 109.5
H41E_b C41 H41F_b 109.5
C44 C42 C43 109.4(4)
C44 C42 Si38 113.3(3)
C43 C42 Si38 112.2(2)
C44 C42 H42 107.2
C43 C42 H42 107.2
Si38 C42 H42 107.2
C42 C43 H43A 109.5
C42 C43 H43B 109.5
H43A C43 H43B 109.5
C42 C43 H43C 109.5
H43A C43 H43C 109.5
H43B C43 H43C 109.5
C42 C44 H44A 109.5
C42 C44 H44B 109.5
H44A C44 H44B 109.5
C42 C44 H44C 109.5
H44A C44 H44C 109.5
H44B C44 H44C 109.5
C47 C45 C46 111.8(3)
C47 C45 Si38 114.5(3)
C46 C45 Si38 114.0(3)
C47 C45 H45 105.1
C46 C45 H45 105.1
Si38 C45 H45 105.1
C45 C46 H46A 109.5
C45 C46 H46B 109.5
H46A C46 H46B 109.5
C45 C46 H46C 109.5
H46A C46 H46C 109.5
H46B C46 H46C 109.5
C45 C47 H47A 109.5
C45 C47 H47B 109.5
H47A C47 H47B 109.5
C45 C47 H47C 109.5
H47A C47 H47C 109.5
H47B C47 H47C 109.5

loop_
_geom_bond_atom_site_label_1
_geom_bond_atom_site_label_2
_geom_bond_distance
S1 N2 1.609(2)
S1 N23 1.610(3)
N2 C3 1.350(4)
C3 C4 1.420(4)
C3 C22 1.431(3)
C4 C5 1.385(4)
C4 C24 1.419(3)
C5 N6 1.394(3)
C5 C20 1.450(3)
N6 C7 1.294(3)
C7 C18 1.458(3)
C7 C8 1.473(4)
C8 C9 1.370(4)
C8 C17 1.415(4)
C9 C10 1.411(4)
C9 H9 0.9400
C10 C11 1.373(4)
C10 H10 0.9400
C11 C12 1.422(4)
C11 H11 0.9400
C12 C17 1.396(4)
C12 C13 1.409(4)
C13 C14 1.374(4)
C13 H13 0.9400
C14 C15 1.411(4)
C14 H14 0.9400
C15 C16 1.369(4)
C15 H15 0.9400
C16 C17 1.416(4)
C16 C18 1.463(4)
C18 N19 1.299(3)
N19 C20 1.384(3)
C20 C21 1.405(4)
C21 C22 1.408(4)
C21 C36 1.433(3)
C22 N23 1.357(3)
C24 C25 1.203(3)
C25 Si26 1.832(3)
Si26 C27 1.872(3)
Si26 C30 1.878(4)
Si26 C33 1.882(3)
C27 C29 1.534(4)
C27 C28 1.545(5)
C27 H27 0.9900
C28 H28A 0.9700
C28 H28B 0.9700
C28 H28C 0.9700
C29 H29A 0.9700
C29 H29B 0.9700
C29 H29C 0.9700
C30 C31 1.534(4)
C30 C32 1.540(5)
C30 H30 0.9900
C31 H31A 0.9700
C31 H31B 0.9700
C31 H31C 0.9700
C32 H32A 0.9700
C32 H32B 0.9700
C32 H32C 0.9700
C33 C34 1.526(5)
C33 C35 1.527(5)
C33 H33 0.9900
C34 H34A 0.9700
C34 H34B 0.9700
C34 H34C 0.9700
C35 H35A 0.9700
C35 H35B 0.9700
C35 H35C 0.9700
C36 C37 1.203(4)
C37 Si38 1.841(3)
Si38 C42 1.867(4)
Si38 C45 1.878(4)
Si38 C39_a 1.906(7)
Si38 C39A_b 1.941(12)
C39_a C40 1.452(7)
C39_a C41 1.582(6)
C39_a H39_a 0.9900
C39A_b C40 1.388(11)
C39A_b C41 1.510(11)
C39A_b H39A_b 0.9900
C40 H40A_a 0.9700
C40 H40B_a 0.9700
C40 H40C_a 0.9700
C40 H40D_b 0.9700
C40 H40E_b 0.9700
C40 H40F_b 0.9700
C41 H41A_a 0.9700
C41 H41B_a 0.9700
C41 H41C_a 0.9700
C41 H41D_b 0.9700
C41 H41E_b 0.9700
C41 H41F_b 0.9700
C42 C44 1.528(5)
C42 C43 1.533(5)
C42 H42 0.9900
C43 H43A 0.9700
C43 H43B 0.9700
C43 H43C 0.9700
C44 H44A 0.9700
C44 H44B 0.9700
C44 H44C 0.9700
C45 C47 1.520(5)
C45 C46 1.523(4)
C45 H45 0.9900
C46 H46A 0.9700
C46 H46B 0.9700
C46 H46C 0.9700
C47 H47A 0.9700
C47 H47B 0.9700
C47 H47C 0.9700

loop_
_geom_torsion_atom_site_label_1
_geom_torsion_atom_site_label_2
_geom_torsion_atom_site_label_3
_geom_torsion_atom_site_label_4
_geom_torsion
N23 S1 N2 C3 0.9(2)
S1 N2 C3 C4 178.7(2)
S1 N2 C3 C22 -0.8(3)
N2 C3 C4 C5 -178.7(3)
C22 C3 C4 C5 0.7(4)
N2 C3 C4 C24 5.2(5)
C22 C3 C4 C24 -175.4(3)
C24 C4 C5 N6 -5.8(4)
C3 C4 C5 N6 178.2(2)
C24 C4 C5 C20 173.3(3)
C3 C4 C5 C20 -2.7(4)
C4 C5 N6 C7 176.8(3)
C20 C5 N6 C7 -2.3(4)
C5 N6 C7 C18 0.2(4)
C5 N6 C7 C8 -179.7(3)
N6 C7 C8 C9 0.1(6)
C18 C7 C8 C9 -179.8(3)
N6 C7 C8 C17 178.7(3)
C18 C7 C8 C17 -1.2(3)
C17 C8 C9 C10 0.2(4)
C7 C8 C9 C10 178.6(3)
C8 C9 C10 C11 0.1(5)
C9 C10 C11 C12 -0.3(5)
C10 C11 C12 C17 0.1(4)
C10 C11 C12 C13 -178.6(3)
C17 C12 C13 C14 -0.7(4)
C11 C12 C13 C14 178.1(3)
C12 C13 C14 C15 0.6(5)
C13 C14 C15 C16 0.7(5)
C14 C15 C16 C17 -1.9(4)
C14 C15 C16 C18 -179.6(3)
C13 C12 C17 C8 179.1(3)
C11 C12 C17 C8 0.2(4)
C13 C12 C17 C16 -0.5(4)
C11 C12 C17 C16 -179.4(3)
C9 C8 C17 C12 -0.4(4)
C7 C8 C17 C12 -179.2(3)
C9 C8 C17 C16 179.3(3)
C7 C8 C17 C16 0.5(3)
C15 C16 C17 C12 1.9(4)
C18 C16 C17 C12 -179.8(3)
C15 C16 C17 C8 -177.8(3)
C18 C16 C17 C8 0.5(3)
N6 C7 C18 N19 1.6(4)
C8 C7 C18 N19 -178.5(3)
N6 C7 C18 C16 -178.4(3)
C8 C7 C18 C16 1.6(3)
C15 C16 C18 N19 -3.3(6)
C17 C16 C18 N19 178.8(3)
C15 C16 C18 C7 176.7(3)
C17 C16 C18 C7 -1.3(3)
C7 C18 N19 C20 -1.0(4)
C16 C18 N19 C20 178.9(3)
C18 N19 C20 C21 -179.8(3)
C18 N19 C20 C5 -1.1(4)
C4 C5 C20 N19 -176.1(3)
N6 C5 C20 N19 2.9(4)
C4 C5 C20 C21 2.5(4)
N6 C5 C20 C21 -178.4(3)
N19 C20 C21 C22 178.6(3)
C5 C20 C21 C22 -0.1(4)
N19 C20 C21 C36 1.0(4)
C5 C20 C21 C36 -177.7(3)
C20 C21 C22 N23 179.0(3)
C36 C21 C22 N23 -3.4(5)
C20 C21 C22 C3 -1.9(4)
C36 C21 C22 C3 175.7(3)
N2 C3 C22 N23 0.4(4)
C4 C3 C22 N23 -179.1(3)
N2 C3 C22 C21 -178.9(3)
C4 C3 C22 C21 1.6(4)
C21 C22 N23 S1 179.5(3)
C3 C22 N23 S1 0.3(3)
N2 S1 N23 C22 -0.7(2)
C25 Si26 C27 C29 -176.3(3)
C30 Si26 C27 C29 -57.7(3)
C33 Si26 C27 C29 69.2(3)
C25 Si26 C27 C28 -47.3(3)
C30 Si26 C27 C28 71.3(3)
C33 Si26 C27 C28 -161.8(2)
C25 Si26 C30 C31 -164.6(3)
C27 Si26 C30 C31 77.8(3)
C33 Si26 C30 C31 -49.9(3)
C25 Si26 C30 C32 68.8(3)
C27 Si26 C30 C32 -48.8(3)
C33 Si26 C30 C32 -176.5(2)
C25 Si26 C33 C34 -61.8(3)
C27 Si26 C33 C34 52.6(3)
C30 Si26 C33 C34 -177.6(2)
C25 Si26 C33 C35 62.2(3)
C27 Si26 C33 C35 176.6(3)
C30 Si26 C33 C35 -53.6(3)
C41 C39A_b C40 C39_a 71.2(12)
Si38 C39A_b C40 C39_a -66.7(10)
C41 C39_a C40 C39A_b -58.0(10)
Si38 C39_a C40 C39A_b 67.6(11)
C40 C39A_b C41 C39_a -70.1(12)
Si38 C39A_b C41 C39_a 69.7(11)
C40 C39_a C41 C39A_b 57.5(10)
Si38 C39_a C41 C39A_b -70.8(11)
C37 Si38 C42 C44 -55.5(3)
C45 Si38 C42 C44 -172.5(3)
C39_a Si38 C42 C44 67.1(3)
C39A_b Si38 C42 C44 52.9(4)
C37 Si38 C42 C43 69.0(3)
C45 Si38 C42 C43 -47.9(3)
C39_a Si38 C42 C43 -168.4(3)
C39A_b Si38 C42 C43 177.4(4)
C37 Si38 C45 C47 51.1(3)
C42 Si38 C45 C47 168.9(3)
C39_a Si38 C45 C47 -62.3(4)
C39A_b Si38 C45 C47 -73.3(5)
C37 Si38 C45 C46 -178.3(3)
C42 Si38 C45 C46 -60.6(3)
C39_a Si38 C45 C46 68.2(4)
C39A_b Si38 C45 C46 57.2(5)
